data_7160199
loop_
_publ_author_name
'Banerjee, Ankush'
'Brisco, Tiffany A.'
'Ray, Sneha'
'Datta, Arani'
'Zhang, Xiaoyu'
'Zhang, Zhen'
'Busse, Alexander A.'
'Niederstrasser, Hanspeter'
'Sumida, Krissty'
'Posner, Bruce A.'
'Wetzel, Dawn M.'
'Phillips, Margaret A.'
'Smith, Myles W.'

_publ_section_title
;
 Synthesis of the 5/5-spiroindimicin alkaloids: development of a general
 synthetic approach and biological investigations.
;
_journal_issue 48
_journal_name_full 'Organic &amp; biomolecular chemistry'
_journal_page_first 9413
_journal_page_last 9425
_journal_paper_doi 10.1039/d4ob01552e
_journal_volume 22
_journal_year 2024
_chemical_formula_moiety 'C15 H12 Br Cl N2 O4'
_chemical_formula_sum 'C15 H12 Br Cl N2 O4'
_chemical_formula_weight 399.63
_space_group_crystal_system monoclinic
_space_group_IT_number 14
_space_group_name_Hall '-P 2ybc'
_space_group_name_H-M_alt 'P 1 21/c 1'
_atom_sites_solution_hydrogens mixed
_atom_sites_solution_primary dual
_audit_block_doi 10.5517/ccdc.csd.cc2fhxd8
_audit_creation_date 2022-11-15
_audit_creation_method
;
Olex2 1.5
(compiled 2022.04.07 svn.rca3783a0 for OlexSys, GUI svn.r6498)
;
_audit_update_record
;
2023-03-17 deposited with the CCDC.	2024-10-28 downloaded from the CCDC.
;
_cell_angle_alpha 90
_cell_angle_beta 104.1410(10)
_cell_angle_gamma 90
_cell_formula_units_Z 4
_cell_length_a 13.45120(10)
_cell_length_b 8.02230(10)
_cell_length_c 14.9534(2)
_cell_measurement_reflns_used 20055
_cell_measurement_temperature 100.1(4)
_cell_measurement_theta_max 76.8570
_cell_measurement_theta_min 3.0670
_cell_volume 1564.72(3)
_computing_cell_refinement 'CrysAlisPro 1.171.41.120a (Rigaku OD, 2021)'
_computing_data_collection 'CrysAlisPro 1.171.41.120a (Rigaku OD, 2021)'
_computing_data_reduction 'CrysAlisPro 1.171.41.120a (Rigaku OD, 2021)'
_computing_molecular_graphics 'Shelxtl-Plus/XP, Bruker AXS, Inc. 2009'
_computing_publication_material 'Shelxtl-Plus, Bruker AXS, Inc. 2009'
_computing_structure_refinement 'SHELXL 2018/3 (Sheldrick, 2015)'
_computing_structure_solution 'SHELXT  (Sheldrick, 2015)'
_diffrn_ambient_environment N~2~
_diffrn_ambient_temperature 100.1(4)
_diffrn_detector 'Hybrid Pixel Array Detector'
_diffrn_detector_area_resol_mean 10.0000
_diffrn_detector_type HyPix
_diffrn_measured_fraction_theta_full 0.999
_diffrn_measured_fraction_theta_max 0.978
_diffrn_measurement_details
;
List of Runs (angles in degrees, time in seconds):

  # Type    Start    End  Width  t~exp~   \w     \q     \k     \f   Frames
#--------------------------------------------------------------------------
  1  \w   -121.00 -37.00   0.50    6.00    --  -48.82 -41.00  20.00  168
  2  \w     37.00 121.00   0.50    6.00    --   48.82  41.00 173.00  168
  3  \w    -23.00  61.00   0.50    6.00    --   48.82 -41.00  20.00  168
  4  \w     35.00 120.00   0.50   24.00    --  107.75 -41.00  20.00  170
  5  \w     96.00 178.00   0.50   24.00    --  107.75  41.00 173.00  164
  6  \w    -61.00  24.00   0.50    6.00    --  -48.82  41.00 173.00  170
  7  \w     34.00  97.00   0.50    6.00    --   48.82-125.00-120.00  126
  8  \w     34.00  97.00   0.50    6.00    --   48.82-125.00  60.00  126
  9  \w     35.00 123.00   0.50   24.00    --  107.75 -57.00 150.00  176
 10  \w     32.00 121.00   0.50   24.00    --  107.75 -19.00   0.00  178
 11  \w     35.00 106.00   0.50   24.00    --  107.75 -99.00-120.00  142
 12  \w     35.00 112.00   0.50   24.00    --  107.75-125.00-180.00  154
 13  \w     35.00 106.00   0.50   24.00    --  107.75 -99.00  30.00  142
 14  \w     95.00 178.00   0.50   24.00    --  107.75  19.00-150.00  166
 15  \w     32.00 121.00   0.50   24.00    --  107.75 -19.00-150.00  178
 16  \w     35.00 112.00   0.50   24.00    --  107.75-125.00  30.00  154
 17  \w     35.00 112.00   0.50   24.00    --  107.75-125.00-120.00  154
 18  \w     35.00 120.00   0.50   24.00    --  107.75 -38.00-150.00  170
 19  \w   -121.00 -34.00   0.50    6.00    --  -48.82 -57.00 -60.00  174
 20  \w   -121.00 -34.00   0.50    6.00    --  -48.82 -57.00   0.00  174
 21  \w   -121.00 -26.00   0.50    6.00    --  -48.82 -77.00 120.00  190
 22  \w   -121.00 -26.00   0.50    6.00    --  -48.82 -77.00-180.00  190
 23  \w   -121.00 -26.00   0.50    6.00    --  -48.82 -77.00 -60.00  190
 24  \w   -121.00 -26.00   0.50    6.00    --  -48.82 -77.00-120.00  190
 25  \w     95.00 178.00   0.50   24.00    --  107.75  19.00  30.00  166
 26  \w     95.00 170.00   0.50   24.00    --  107.75  38.00 -60.00  150
;
_diffrn_measurement_device 'four-circle diffractometer'
_diffrn_measurement_device_type 'SuperNova, Dual, Cu at home/near, HyPix'
_diffrn_measurement_method '\w scans'
_diffrn_orient_matrix_type 'CrysAlisPro convention (1999,Acta A55,543-557)'
_diffrn_orient_matrix_UB_11 0.0493815000
_diffrn_orient_matrix_UB_12 0.1723442000
_diffrn_orient_matrix_UB_13 -0.0040476000
_diffrn_orient_matrix_UB_21 0.1040185000
_diffrn_orient_matrix_UB_22 -0.0690987000
_diffrn_orient_matrix_UB_23 0.0545201000
_diffrn_orient_matrix_UB_31 0.0261264000
_diffrn_orient_matrix_UB_32 -0.0489447000
_diffrn_orient_matrix_UB_33 -0.0911992000
_diffrn_radiation_monochromator mirror
_diffrn_radiation_probe x-ray
_diffrn_radiation_type 'Cu K\a'
_diffrn_radiation_wavelength 1.54184
_diffrn_reflns_av_R_equivalents 0.0336
_diffrn_reflns_av_unetI/netI 0.0126
_diffrn_reflns_Laue_measured_fraction_full 0.999
_diffrn_reflns_Laue_measured_fraction_max 0.978
_diffrn_reflns_limit_h_max 16
_diffrn_reflns_limit_h_min -15
_diffrn_reflns_limit_k_max 10
_diffrn_reflns_limit_k_min -10
_diffrn_reflns_limit_l_max 15
_diffrn_reflns_limit_l_min -18
_diffrn_reflns_number 21679
_diffrn_reflns_point_group_measured_fraction_full 0.999
_diffrn_reflns_point_group_measured_fraction_max 0.978
_diffrn_reflns_theta_full 67.684
_diffrn_reflns_theta_max 77.235
_diffrn_reflns_theta_min 3.388
_diffrn_source 'micro-focus sealed X-ray tube'
_diffrn_source_type 'SuperNova (Cu) X-ray Source'
_exptl_absorpt_coefficient_mu 5.358
_exptl_absorpt_correction_T_max 0.973
_exptl_absorpt_correction_T_min 0.299
_exptl_absorpt_correction_type 'gaussian and multi-scan'
_exptl_absorpt_process_details
;
CrysAlisPro 1.171.41.120a (Rigaku Oxford Diffraction, 2021)
Numerical absorption correction based on gaussian integration over
a multifaceted crystal model
Empirical absorption correction using spherical harmonics,
implemented in SCALE3 ABSPACK scaling algorithm.
;
_exptl_crystal_colour 'clear colourless'
_exptl_crystal_colour_lustre clear
_exptl_crystal_colour_primary colourless
_exptl_crystal_density_diffrn 1.696
_exptl_crystal_description prism
_exptl_crystal_F_000 800
_exptl_crystal_size_max 0.322
_exptl_crystal_size_mid 0.205
_exptl_crystal_size_min 0.143
_refine_diff_density_max 0.728
_refine_diff_density_min -0.481
_refine_diff_density_rms 0.072
_refine_ls_extinction_method none
_refine_ls_goodness_of_fit_ref 1.099
_refine_ls_hydrogen_treatment mixed
_refine_ls_matrix_type full
_refine_ls_number_parameters 218
_refine_ls_number_reflns 3240
_refine_ls_number_restraints 0
_refine_ls_restrained_S_all 1.099
_refine_ls_R_factor_all 0.0276
_refine_ls_R_factor_gt 0.0276
_refine_ls_shift/su_max 0.002
_refine_ls_shift/su_mean 0.000
_refine_ls_structure_factor_coef Fsqd
_refine_ls_weighting_details 'w=1/[\s^2^(Fo^2^)+(0.0426P)^2^+1.4442P] where P=(Fo^2^+2Fc^2^)/3'
_refine_ls_weighting_scheme calc
_refine_ls_wR_factor_gt 0.0758
_refine_ls_wR_factor_ref 0.0758
_reflns_Friedel_coverage 0.000
_reflns_number_gt 3238
_reflns_number_total 3240
_reflns_threshold_expression 'I > 2\s(I)'
_cod_data_source_file d4ob01552e2.cif
_cod_data_source_block 1-ab-101b-1vl
_cod_depositor_comments 'Adding full bibliography for 7160196--7160199.cif.'
_cod_database_code 7160199
_shelx_shelxl_version_number 2018/3
_chemical_oxdiff_formula 'C15 H12 N2 O4 Cl Br'
_shelx_space_group_comment
;
The symmetry employed for this shelxl refinement is uniquely defined
by the following loop, which should always be used as a source of
symmetry information in preference to the above space-group names.
They are only intended as comments.
;
_olex2_refinement_description
;
1. Fixed Uiso
 At 1.2 times of:
  All C(H) groups
 At 1.5 times of:
  All C(H,H,H) groups
2.a Aromatic/amide H refined with riding coordinates:
 C4(H4), C6(H6), C7(H7), C12(H12)
2.b Idealised Me refined as rotating group:
 C9(H9A,H9B,H9C), C15(H15A,H15B,H15C)
;
_olex2_submission_special_instructions 'No special instructions were received'
_oxdiff_exptl_absorpt_empirical_details
;
Empirical correction (ABSPACK) includes:
- Absorption correction using spherical harmonics
- Frame scaling
;
_oxdiff_exptl_absorpt_empirical_full_max 2.079
_oxdiff_exptl_absorpt_empirical_full_min 0.513

loop_
_space_group_symop_operation_xyz
'x, y, z'
'-x, y+1/2, -z+1/2'
'-x, -y, -z'
'x, -y-1/2, z-1/2'

loop_
_atom_site_label
_atom_site_type_symbol
_atom_site_fract_x
_atom_site_fract_y
_atom_site_fract_z
_atom_site_U_iso_or_equiv
_atom_site_adp_type
_atom_site_occupancy
_atom_site_site_symmetry_order
_atom_site_calc_flag
_atom_site_refinement_flags_posn
_atom_site_refinement_flags_adp
_atom_site_refinement_flags_occupancy
_atom_site_disorder_assembly
_atom_site_disorder_group
Br1 Br 0.29790(2) 0.20994(2) 0.58966(2) 0.02267(9) Uani 1 1 d . . . . .
Cl1 Cl 0.65565(3) 0.52298(7) 0.62617(3) 0.02987(13) Uani 1 1 d . . . . .
O1 O 0.12449(10) 0.6671(2) 0.69269(10) 0.0250(3) Uani 1 1 d . . . . .
O2 O 0.26680(11) 0.80957(16) 0.58110(10) 0.0216(3) Uani 1 1 d . . . . .
O3 O 0.08812(10) 0.87684(17) 0.46853(9) 0.0198(3) Uani 1 1 d . . . . .
O4 O -0.01891(10) 0.72785(17) 0.35874(9) 0.0209(3) Uani 1 1 d . . . . .
N1 N 0.28261(11) 0.5579(2) 0.76162(10) 0.0190(3) Uani 1 1 d . . . . .
N2 N 0.06563(12) 0.4395(2) 0.41584(10) 0.0170(3) Uani 1 1 d . . . . .
C1 C 0.21162(13) 0.6252(2) 0.69084(12) 0.0179(3) Uani 1 1 d . . . . .
C2 C 0.26005(13) 0.6411(2) 0.60568(12) 0.0155(3) Uani 1 1 d . . . . .
C3 C 0.36826(13) 0.5814(2) 0.64701(12) 0.0146(3) Uani 1 1 d . . . . .
C4 C 0.45312(13) 0.5798(2) 0.61052(12) 0.0171(3) Uani 1 1 d . . . . .
H4 H 0.449176 0.615478 0.549174 0.021 Uiso 1 1 calc R U . . .
C5 C 0.54479(13) 0.5235(2) 0.66770(13) 0.0183(4) Uani 1 1 d . . . . .
C6 C 0.55295(14) 0.4699(2) 0.75732(13) 0.0193(4) Uani 1 1 d . . . . .
H6 H 0.616431 0.428804 0.793279 0.023 Uiso 1 1 calc R U . . .
C7 C 0.46742(14) 0.4766(2) 0.79441(13) 0.0192(4) Uani 1 1 d . . . . .
H7 H 0.471379 0.442166 0.855979 0.023 Uiso 1 1 calc R U . . .
C8 C 0.37699(13) 0.5348(2) 0.73859(12) 0.0161(3) Uani 1 1 d . . . . .
C9 C 0.26663(17) 0.5258(3) 0.85288(14) 0.0291(5) Uani 1 1 d . . . . .
H9A H 0.310688 0.599673 0.897862 0.044 Uiso 1 1 calc R U . . .
H9B H 0.283756 0.409429 0.869928 0.044 Uiso 1 1 calc R U . . .
H9C H 0.194684 0.546567 0.852303 0.044 Uiso 1 1 calc R U . . .
C10 C 0.19527(13) 0.5339(2) 0.52965(11) 0.0143(3) Uani 1 1 d . . . . .
C11 C 0.10829(13) 0.5810(2) 0.46127(11) 0.0150(3) Uani 1 1 d . . . . .
C12 C 0.11982(14) 0.3044(2) 0.45181(13) 0.0177(4) Uani 1 1 d . . . . .
H12 H 0.105120 0.192216 0.432825 0.021 Uiso 1 1 calc R U . . .
C13 C 0.20062(13) 0.3585(2) 0.52127(12) 0.0164(3) Uani 1 1 d . . . . .
C14 C 0.06047(13) 0.7427(2) 0.43233(12) 0.0156(3) Uani 1 1 d . . . . .
C15 C -0.06871(16) 0.8838(3) 0.32416(14) 0.0269(4) Uani 1 1 d . . . . .
H15A H -0.127943 0.860865 0.272749 0.040 Uiso 1 1 calc R U . . .
H15B H -0.020101 0.955258 0.302798 0.040 Uiso 1 1 calc R U . . .
H15C H -0.091674 0.940406 0.373627 0.040 Uiso 1 1 calc R U . . .
H2A H 0.006(2) 0.437(3) 0.3755(19) 0.030(6) Uiso 1 1 d . . . . .
H2 H 0.214(2) 0.839(4) 0.5537(19) 0.032(7) Uiso 1 1 d . . . . .

loop_
_atom_site_aniso_label
_atom_site_aniso_U_11
_atom_site_aniso_U_22
_atom_site_aniso_U_33
_atom_site_aniso_U_23
_atom_site_aniso_U_13
_atom_site_aniso_U_12
Br1 0.02311(13) 0.01478(12) 0.02687(13) 0.00160(6) -0.00016(9) 0.00137(6)
Cl1 0.0130(2) 0.0496(3) 0.0279(2) -0.0071(2) 0.00680(17) -0.00123(19)
O1 0.0137(6) 0.0347(8) 0.0265(7) -0.0127(6) 0.0048(5) 0.0001(6)
O2 0.0167(7) 0.0144(6) 0.0285(7) 0.0030(5) -0.0047(5) -0.0010(5)
O3 0.0172(6) 0.0200(6) 0.0209(6) 0.0004(5) 0.0022(5) 0.0023(5)
O4 0.0164(6) 0.0281(7) 0.0162(6) 0.0010(5) 0.0000(5) 0.0038(5)
N1 0.0156(7) 0.0256(8) 0.0165(7) -0.0008(6) 0.0055(6) -0.0004(6)
N2 0.0119(7) 0.0237(8) 0.0155(7) -0.0041(6) 0.0034(6) -0.0023(6)
C1 0.0154(8) 0.0199(8) 0.0184(8) -0.0068(7) 0.0039(6) -0.0027(6)
C2 0.0125(8) 0.0159(8) 0.0171(8) 0.0000(6) 0.0016(6) -0.0010(6)
C3 0.0138(8) 0.0139(8) 0.0152(8) -0.0006(6) 0.0016(6) -0.0014(6)
C4 0.0162(8) 0.0186(8) 0.0160(8) -0.0011(6) 0.0028(6) -0.0026(6)
C5 0.0124(8) 0.0207(9) 0.0217(9) -0.0043(7) 0.0038(7) -0.0018(6)
C6 0.0152(8) 0.0182(8) 0.0216(9) -0.0012(7) -0.0013(7) 0.0017(7)
C7 0.0206(9) 0.0188(8) 0.0163(8) 0.0019(7) 0.0008(7) 0.0001(7)
C8 0.0152(8) 0.0163(8) 0.0164(8) 0.0007(6) 0.0032(6) -0.0015(6)
C9 0.0286(10) 0.0418(12) 0.0206(10) 0.0019(8) 0.0131(8) -0.0021(9)
C10 0.0135(7) 0.0161(8) 0.0141(8) 0.0007(6) 0.0050(6) -0.0002(6)
C11 0.0118(7) 0.0214(9) 0.0129(7) -0.0019(6) 0.0049(6) -0.0015(6)
C12 0.0159(8) 0.0195(9) 0.0190(8) -0.0034(6) 0.0066(7) -0.0029(6)
C13 0.0164(8) 0.0160(8) 0.0176(8) -0.0003(6) 0.0055(6) -0.0006(6)
C14 0.0104(7) 0.0242(9) 0.0131(8) 0.0008(7) 0.0042(6) 0.0012(7)
C15 0.0226(9) 0.0346(11) 0.0216(9) 0.0057(8) 0.0020(7) 0.0098(8)

loop_
_atom_type_symbol
_atom_type_description
_atom_type_scat_dispersion_real
_atom_type_scat_dispersion_imag
_atom_type_scat_source
C C 0.0181 0.0091 'International Tables Vol C Tables 4.2.6.8 and 6.1.1.4'
H H 0.0000 0.0000 'International Tables Vol C Tables 4.2.6.8 and 6.1.1.4'
Br Br -0.6763 1.2805 'International Tables Vol C Tables 4.2.6.8 and 6.1.1.4'
Cl Cl 0.3639 0.7018 'International Tables Vol C Tables 4.2.6.8 and 6.1.1.4'
N N 0.0311 0.0180 'International Tables Vol C Tables 4.2.6.8 and 6.1.1.4'
O O 0.0492 0.0322 'International Tables Vol C Tables 4.2.6.8 and 6.1.1.4'

loop_
_citation_id
_citation_doi
_citation_year
1 10.1021/acs.orglett.3c03131 2023

loop_
_exptl_crystal_face_index_h
_exptl_crystal_face_index_k
_exptl_crystal_face_index_l
_exptl_crystal_face_perp_dist
1 5 -5 0.1111
-3 -1 9 0.0946
0 -5 2 0.1236
8 -1 0 0.0590
-8 1 0 0.0840
-2 1 9 0.1102
4 0 -9 0.0832
-4 0 9 0.0932
2 -5 -4 0.1359
-4 -1 -7 0.1112
-3 5 3 0.1436
-6 0 -5 0.0936
6 0 5 0.0896

loop_
_geom_angle_atom_site_label_1
_geom_angle_atom_site_label_2
_geom_angle_atom_site_label_3
_geom_angle
_geom_angle_site_symmetry_1
_geom_angle_site_symmetry_3
_geom_angle_publ_flag
C2 O2 H2 109(2) . . ?
C14 O4 C15 114.95(16) . . ?
C1 N1 C8 111.59(15) . . ?
C1 N1 C9 124.51(16) . . ?
C8 N1 C9 123.72(16) . . ?
C11 N2 H2A 124.1(18) . . ?
C12 N2 C11 110.39(15) . . ?
C12 N2 H2A 124.9(18) . . ?
O1 C1 N1 126.01(17) . . ?
O1 C1 C2 125.72(17) . . ?
N1 C1 C2 108.27(14) . . ?
O2 C2 C1 110.83(15) . . ?
O2 C2 C3 107.06(14) . . ?
O2 C2 C10 114.17(14) . . ?
C3 C2 C1 101.01(13) . . ?
C3 C2 C10 116.41(15) . . ?
C10 C2 C1 106.56(13) . . ?
C4 C3 C2 130.33(16) . . ?
C4 C3 C8 120.38(16) . . ?
C8 C3 C2 109.10(15) . . ?
C3 C4 H4 121.5 . . ?
C3 C4 C5 116.99(16) . . ?
C5 C4 H4 121.5 . . ?
C4 C5 Cl1 119.10(14) . . ?
C6 C5 Cl1 117.99(14) . . ?
C6 C5 C4 122.90(17) . . ?
C5 C6 H6 120.2 . . ?
C5 C6 C7 119.62(16) . . ?
C7 C6 H6 120.2 . . ?
C6 C7 H7 121.2 . . ?
C8 C7 C6 117.64(17) . . ?
C8 C7 H7 121.2 . . ?
C3 C8 N1 109.89(15) . . ?
C7 C8 N1 127.76(17) . . ?
C7 C8 C3 122.35(17) . . ?
N1 C9 H9A 109.5 . . ?
N1 C9 H9B 109.5 . . ?
N1 C9 H9C 109.5 . . ?
H9A C9 H9B 109.5 . . ?
H9A C9 H9C 109.5 . . ?
H9B C9 H9C 109.5 . . ?
C11 C10 C2 128.03(16) . . ?
C11 C10 C13 104.73(15) . . ?
C13 C10 C2 126.62(16) . . ?
N2 C11 C10 108.10(16) . . ?
N2 C11 C14 119.00(15) . . ?
C10 C11 C14 132.90(16) . . ?
N2 C12 H12 126.3 . . ?
N2 C12 C13 107.40(16) . . ?
C13 C12 H12 126.3 . . ?
C10 C13 Br1 128.78(14) . . ?
C12 C13 Br1 121.85(13) . . ?
C12 C13 C10 109.37(16) . . ?
O3 C14 O4 122.56(17) . . ?
O3 C14 C11 125.80(16) . . ?
O4 C14 C11 111.64(16) . . ?
O4 C15 H15A 109.5 . . ?
O4 C15 H15B 109.5 . . ?
O4 C15 H15C 109.5 . . ?
H15A C15 H15B 109.5 . . ?
H15A C15 H15C 109.5 . . ?
H15B C15 H15C 109.5 . . ?

loop_
_geom_bond_atom_site_label_1
_geom_bond_atom_site_label_2
_geom_bond_distance
_geom_bond_site_symmetry_2
_geom_bond_publ_flag
Br1 C13 1.8772(18) . ?
Cl1 C5 1.7499(18) . ?
O1 C1 1.226(2) . ?
O2 C2 1.409(2) . ?
O2 H2 0.76(3) . ?
O3 C14 1.221(2) . ?
O4 C14 1.338(2) . ?
O4 C15 1.453(2) . ?
N1 C1 1.353(2) . ?
N1 C8 1.406(2) . ?
N1 C9 1.455(2) . ?
N2 C11 1.374(2) . ?
N2 C12 1.343(2) . ?
N2 H2A 0.88(3) . ?
C1 C2 1.571(2) . ?
C2 C3 1.514(2) . ?
C2 C10 1.519(2) . ?
C3 C4 1.380(2) . ?
C3 C8 1.396(2) . ?
C4 H4 0.9500 . ?
C4 C5 1.393(2) . ?
C5 C6 1.386(3) . ?
C6 H6 0.9500 . ?
C6 C7 1.395(3) . ?
C7 H7 0.9500 . ?
C7 C8 1.378(2) . ?
C9 H9A 0.9800 . ?
C9 H9B 0.9800 . ?
C9 H9C 0.9800 . ?
C10 C11 1.404(2) . ?
C10 C13 1.417(2) . ?
C11 C14 1.465(3) . ?
C12 H12 0.9500 . ?
C12 C13 1.377(3) . ?
C15 H15A 0.9800 . ?
C15 H15B 0.9800 . ?
C15 H15C 0.9800 . ?

loop_
_geom_torsion_atom_site_label_1
_geom_torsion_atom_site_label_2
_geom_torsion_atom_site_label_3
_geom_torsion_atom_site_label_4
_geom_torsion
_geom_torsion_site_symmetry_1
_geom_torsion_site_symmetry_2
_geom_torsion_site_symmetry_3
_geom_torsion_site_symmetry_4
_geom_torsion_publ_flag
Cl1 C5 C6 C7 176.75(14) . . . . ?
O1 C1 C2 O2 63.2(2) . . . . ?
O1 C1 C2 C3 176.43(18) . . . . ?
O1 C1 C2 C10 -61.5(2) . . . . ?
O2 C2 C3 C4 -57.0(2) . . . . ?
O2 C2 C3 C8 117.78(16) . . . . ?
O2 C2 C10 C11 -32.7(2) . . . . ?
O2 C2 C10 C13 157.74(17) . . . . ?
N1 C1 C2 O2 -116.58(16) . . . . ?
N1 C1 C2 C3 -3.38(18) . . . . ?
N1 C1 C2 C10 118.67(16) . . . . ?
N2 C11 C14 O3 177.30(16) . . . . ?
N2 C11 C14 O4 -3.4(2) . . . . ?
N2 C12 C13 Br1 -179.12(12) . . . . ?
N2 C12 C13 C10 1.0(2) . . . . ?
C1 N1 C8 C3 -2.8(2) . . . . ?
C1 N1 C8 C7 176.91(18) . . . . ?
C1 C2 C3 C4 -173.06(18) . . . . ?
C1 C2 C3 C8 1.76(18) . . . . ?
C1 C2 C10 C11 90.0(2) . . . . ?
C1 C2 C10 C13 -79.6(2) . . . . ?
C2 C3 C4 C5 176.98(17) . . . . ?
C2 C3 C8 N1 0.4(2) . . . . ?
C2 C3 C8 C7 -179.35(16) . . . . ?
C2 C10 C11 N2 -171.29(16) . . . . ?
C2 C10 C11 C14 9.5(3) . . . . ?
C2 C10 C13 Br1 -9.0(3) . . . . ?
C2 C10 C13 C12 170.88(16) . . . . ?
C3 C2 C10 C11 -158.28(17) . . . . ?
C3 C2 C10 C13 32.2(2) . . . . ?
C3 C4 C5 Cl1 -178.61(13) . . . . ?
C3 C4 C5 C6 0.3(3) . . . . ?
C4 C3 C8 N1 175.78(16) . . . . ?
C4 C3 C8 C7 -3.9(3) . . . . ?
C4 C5 C6 C7 -2.2(3) . . . . ?
C5 C6 C7 C8 1.0(3) . . . . ?
C6 C7 C8 N1 -177.66(17) . . . . ?
C6 C7 C8 C3 2.0(3) . . . . ?
C8 N1 C1 O1 -175.92(18) . . . . ?
C8 N1 C1 C2 3.9(2) . . . . ?
C8 C3 C4 C5 2.7(3) . . . . ?
C9 N1 C1 O1 -0.7(3) . . . . ?
C9 N1 C1 C2 179.15(17) . . . . ?
C9 N1 C8 C3 -178.09(18) . . . . ?
C9 N1 C8 C7 1.6(3) . . . . ?
C10 C2 C3 C4 72.0(2) . . . . ?
C10 C2 C3 C8 -113.13(17) . . . . ?
C10 C11 C14 O3 -3.5(3) . . . . ?
C10 C11 C14 O4 175.76(17) . . . . ?
C11 N2 C12 C13 -1.0(2) . . . . ?
C11 C10 C13 Br1 179.48(13) . . . . ?
C11 C10 C13 C12 -0.6(2) . . . . ?
C12 N2 C11 C10 0.56(19) . . . . ?
C12 N2 C11 C14 179.93(15) . . . . ?
C13 C10 C11 N2 0.06(18) . . . . ?
C13 C10 C11 C14 -179.19(18) . . . . ?
C15 O4 C14 O3 1.0(2) . . . . ?
C15 O4 C14 C11 -178.32(14) . . . . ?

loop_
_exptl_oxdiff_crystal_face_indexfrac_h
_exptl_oxdiff_crystal_face_indexfrac_k
_exptl_oxdiff_crystal_face_indexfrac_l
_exptl_oxdiff_crystal_face_x
_exptl_oxdiff_crystal_face_y
_exptl_oxdiff_crystal_face_z
0.5604 4.5665 -4.6311 0.8334 -0.5097 0.2135
-3.4910 -0.7112 9.4777 -0.3333 0.2027 -0.9208
0.4963 -5.0311 2.2372 -0.8516 0.5212 0.0552
8.4399 -0.5516 -0.0751 0.3220 0.9119 0.2544
-8.4399 0.5516 0.0751 -0.3220 -0.9119 -0.2544
-2.0001 1.0000 9.0003 0.0372 0.2135 -0.9220
4.0001 -0.0000 -9.0002 0.2340 -0.0746 0.9253
-4.0001 0.0000 9.0002 -0.2340 0.0746 -0.9253
1.9996 -5.0000 -3.9994 -0.7468 0.3354 0.6617
-3.9996 -1.0001 -7.0008 -0.3415 -0.7286 0.5829
-2.9996 4.9999 2.9992 0.7014 -0.4940 -0.5966
-5.9995 -0.0001 -5.0010 -0.2760 -0.8967 0.2993
5.9995 0.0001 5.0010 0.2760 0.8967 -0.2993
